data_4002225
loop_
_publ_author_name
'Chen, X.'
'Huang, X.-Y.'
'Fu, A.-H.'
'Li, J.'
'Zhang, L.-D.'
'Guo, H.-Y.'

_publ_section_title
;
 From 1D chain to 3D network: syntheses, structures, and 1D properties of
 K2 Mn Sn2 Se6, K2 Mn Sn Se4, and K2 Ag2 Sn Se4
;
_journal_name_full 'Chemistry of Materials (1,1989-)'
_journal_page_first 2385
_journal_page_last 2391
_journal_volume 12
_journal_year 2000
_chemical_formula_sum 'K2 Mn Se6 Sn2'
_chemical_name_systematic 'K2 (Mn Sn2 Se6)'
_space_group_IT_number 130
_symmetry_space_group_name_Hall '-P 4a 2ac'
_symmetry_space_group_name_H-M 'P 4/n c c :2'
_cell_angle_alpha 90
_cell_angle_beta 90
_cell_angle_gamma 90
_cell_formula_units_Z 4
_cell_length_a 8.167
_cell_length_b 8.167
_cell_length_c 19.724
_cell_volume 1315.589
_citation_journal_id_ASTM CMATEX
_cod_data_source_file Chen_CMATEX_2000_1149.cif
_cod_data_source_block K2Mn1Se6Sn2
_cod_original_formula_sum 'K2 Mn1 Se6 Sn2'
_cod_database_code 4002225

loop_
_symmetry_equiv_pos_as_xyz
x,y,z
-y+1/2,x,z
-x+1/2,-y+1/2,z
y,-x+1/2,z
x+1/2,-y,-z+1/2
y+1/2,x+1/2,-z+1/2
-x,y+1/2,-z+1/2
-y,-x,-z+1/2
-x,-y,-z
y-1/2,-x,-z
x-1/2,y-1/2,-z
-y,x-1/2,-z
-x-1/2,y,z-1/2
-y-1/2,-x-1/2,z-1/2
x,-y-1/2,z-1/2
y,x,z-1/2

loop_
_atom_site_label
_atom_site_type_symbol
_atom_site_fract_x
_atom_site_fract_y
_atom_site_fract_z
_atom_site_occupancy
_atom_site_U_iso_or_equiv
Sn1 Sn+4 0.75 0.25 0.3374 1 0.0
Se1 Se-2 0.5898 0.4306 0.4152 1 0.0
K1 K+1 0.25 0.25 0.4743 1 0.0
Mn1 Mn+2 0.75 0.25 0.5 1 0.0
Se2 Se-2 0.5861 0.0861 0.25 1 0.0
K2 K+1 0.25 0.25 0.1789 1 0.0
